data_7244623
loop_
_publ_author_name
'Ejarque, Daniel'
'Calvet, Teresa'
'Font-Bardia, Merc\`e'
'Pons, Josefina'

_publ_section_title
;
 Influence of a series of pyridine ligands on the structure and
 photophysical properties of Cd(ii) complexes
;
_journal_name_full CrystEngComm
_journal_paper_doi 10.1039/D1CE01584B
_journal_year 2022
_chemical_formula_moiety 'C44 H42 Cd N4 O8, 2(H2 O)'
_chemical_formula_sum 'C44 H46 Cd N4 O10'
_chemical_formula_weight 903.25
_space_group_crystal_system monoclinic
_space_group_IT_number 14
_space_group_name_Hall '-P 2ybc'
_space_group_name_H-M_alt 'P 1 21/c 1'
_atom_sites_solution_hydrogens mixed
_audit_creation_method SHELXL-2018/3
_audit_update_record
;
2021-11-26 deposited with the CCDC.	2022-02-08 downloaded from the CCDC.
;
_cell_angle_alpha 90
_cell_angle_beta 98.9050(10)
_cell_angle_gamma 90
_cell_formula_units_Z 2
_cell_length_a 8.5444(3)
_cell_length_b 22.0061(8)
_cell_length_c 11.1259(4)
_cell_measurement_reflns_used 9949
_cell_measurement_temperature 100(2)
_cell_measurement_theta_max 30.53
_cell_measurement_theta_min 2.58
_cell_volume 2066.77(13)
_computing_cell_refinement 'Bruker SAINT'
_computing_data_collection 'Bruker APEX3'
_computing_data_reduction 'Bruker SAINT'
_computing_molecular_graphics 'Bruker SHELXTL'
_computing_publication_material 'Bruker SHELXTL'
_computing_structure_refinement 'SHELXL-2018/3 (Sheldrick, 2018)'
_computing_structure_solution 'SHELXT 2014/5 (Sheldrick, 2014)'
_diffrn_ambient_temperature 100(2)
_diffrn_measured_fraction_theta_full 0.994
_diffrn_measured_fraction_theta_max 0.990
_diffrn_measurement_device_type 'D8 Venture'
_diffrn_measurement_method '\f and \w scans'
_diffrn_radiation_type MoK\a
_diffrn_radiation_wavelength 0.71073
_diffrn_reflns_av_R_equivalents 0.0295
_diffrn_reflns_av_unetI/netI 0.0188
_diffrn_reflns_Laue_measured_fraction_full 0.994
_diffrn_reflns_Laue_measured_fraction_max 0.990
_diffrn_reflns_limit_h_max 9
_diffrn_reflns_limit_h_min -12
_diffrn_reflns_limit_k_max 31
_diffrn_reflns_limit_k_min -31
_diffrn_reflns_limit_l_max 15
_diffrn_reflns_limit_l_min -15
_diffrn_reflns_number 44074
_diffrn_reflns_point_group_measured_fraction_full 0.994
_diffrn_reflns_point_group_measured_fraction_max 0.990
_diffrn_reflns_theta_full 25.242
_diffrn_reflns_theta_max 30.530
_diffrn_reflns_theta_min 2.584
_diffrn_source microfocus
_exptl_absorpt_coefficient_mu 0.592
_exptl_absorpt_correction_T_max 0.7461
_exptl_absorpt_correction_T_min 0.6718
_exptl_absorpt_correction_type multi-scan
_exptl_absorpt_process_details 'D8 venture'
_exptl_crystal_colour colourless
_exptl_crystal_density_diffrn 1.451
_exptl_crystal_description prism
_exptl_crystal_F_000 932
_exptl_crystal_size_max 00.180
_exptl_crystal_size_mid 0.140
_exptl_crystal_size_min 0.060
_refine_diff_density_max 0.442
_refine_diff_density_min -0.516
_refine_diff_density_rms 0.063
_refine_ls_extinction_method none
_refine_ls_goodness_of_fit_ref 1.054
_refine_ls_hydrogen_treatment mixed
_refine_ls_matrix_type full
_refine_ls_number_parameters 281
_refine_ls_number_reflns 6266
_refine_ls_number_restraints 6
_refine_ls_restrained_S_all 1.056
_refine_ls_R_factor_all 0.0285
_refine_ls_R_factor_gt 0.0232
_refine_ls_shift/su_max 0.000
_refine_ls_shift/su_mean 0.000
_refine_ls_structure_factor_coef Fsqd
_refine_ls_weighting_details 'w=1/[\s^2^(Fo^2^)+(0.0243P)^2^+1.4761P] where P=(Fo^2^+2Fc^2^)/3'
_refine_ls_weighting_scheme calc
_refine_ls_wR_factor_gt 0.0566
_refine_ls_wR_factor_ref 0.0614
_reflns_Friedel_coverage 0.000
_reflns_number_gt 5565
_reflns_number_total 6266
_reflns_threshold_expression 'I > 2\s(I)'
_cod_data_source_file d1ce01584b2.cif
_cod_data_source_block C20ZB173_0m_a
_cod_original_sg_symbol_H-M 'P 21/c'
_cod_database_code 7244623
_shelx_shelxl_version_number 2018/3
_shelx_space_group_comment
;
The symmetry employed for this shelxl refinement is uniquely defined
by the following loop, which should always be used as a source of
symmetry information in preference to the above space-group names.
They are only intended as comments.
;

loop_
_space_group_symop_operation_xyz
'x, y, z'
'-x, y+1/2, -z+1/2'
'-x, -y, -z'
'x, -y-1/2, z-1/2'

loop_
_atom_site_label
_atom_site_type_symbol
_atom_site_fract_x
_atom_site_fract_y
_atom_site_fract_z
_atom_site_U_iso_or_equiv
_atom_site_adp_type
_atom_site_occupancy
_atom_site_site_symmetry_order
_atom_site_calc_flag
_atom_site_refinement_flags_posn
_atom_site_refinement_flags_adp
_atom_site_refinement_flags_occupancy
_atom_site_disorder_assembly
_atom_site_disorder_group
Cd1 Cd 0.500000 0.500000 0.500000 0.01173(4) Uani 1 2 d S U P . .
O1 O 0.38197(11) 0.46796(4) 0.65910(8) 0.01589(17) Uani 1 1 d . . . . .
O2 O 0.48272(11) 0.53458(4) 0.80411(8) 0.01773(18) Uani 1 1 d . . . . .
O3 O 0.13053(12) 0.53162(5) 0.85024(10) 0.0251(2) Uani 1 1 d D . . . .
O4 O 0.38828(12) 0.42061(4) 0.38000(9) 0.01682(16) Uani 1 1 d . U . . .
H4OA H 0.294(2) 0.4155(9) 0.3580(17) 0.025 Uiso 1 1 d . U . . .
H4OB H 0.425(2) 0.4291(9) 0.3130(18) 0.025 Uiso 1 1 d . U . . .
N1 N 0.31541(12) 0.47596(5) 0.96706(9) 0.01464(19) Uani 1 1 d . . . . .
H1 H 0.359037 0.465014 1.040738 0.018 Uiso 1 1 calc R U . . .
N2 N 0.71220(12) 0.43673(5) 0.57336(10) 0.01480(18) Uani 1 1 d . U . . .
C1 C 0.40967(14) 0.48660(6) 0.76769(11) 0.0136(2) Uani 1 1 d . . . . .
C2 C 0.35640(14) 0.44598(6) 0.86366(11) 0.0131(2) Uani 1 1 d . . . . .
C3 C 0.36404(15) 0.38558(6) 0.85044(11) 0.0154(2) Uani 1 1 d . . . . .
H3 H 0.404207 0.373101 0.779368 0.018 Uiso 1 1 calc R U . . .
C4 C 0.32177(15) 0.33516(6) 0.92560(11) 0.0164(2) Uani 1 1 d . . . . .
C5 C 0.24237(16) 0.34110(6) 1.02665(12) 0.0202(3) Uani 1 1 d . . . . .
H5 H 0.216165 0.380324 1.053125 0.024 Uiso 1 1 calc R U . . .
C6 C 0.20205(18) 0.28967(7) 1.08801(14) 0.0261(3) Uani 1 1 d . . . . .
H6 H 0.148583 0.294023 1.156296 0.031 Uiso 1 1 calc R U . . .
C7 C 0.23944(19) 0.23198(7) 1.05009(15) 0.0286(3) Uani 1 1 d . . . . .
H7 H 0.211159 0.197112 1.092275 0.034 Uiso 1 1 calc R U . . .
C8 C 0.31794(18) 0.22530(7) 0.95082(14) 0.0264(3) Uani 1 1 d . . . . .
H8 H 0.343816 0.185927 0.924884 0.032 Uiso 1 1 calc R U . . .
C9 C 0.35861(17) 0.27657(6) 0.88938(13) 0.0208(3) Uani 1 1 d . . . . .
H9 H 0.412502 0.271760 0.821428 0.025 Uiso 1 1 calc R U . . .
C10 C 0.20833(15) 0.52165(6) 0.95102(12) 0.0181(2) Uani 1 1 d . . . . .
C11 C 0.18927(18) 0.55849(7) 1.06177(14) 0.0259(3) Uani 1 1 d . . . . .
H11A H 0.243234 0.597619 1.058660 0.039 Uiso 1 1 calc R U . . .
H11B H 0.235762 0.536381 1.135142 0.039 Uiso 1 1 calc R U . . .
H11C H 0.076385 0.565452 1.063647 0.039 Uiso 1 1 calc R U . . .
C12 C 0.68949(14) 0.38118(6) 0.61712(11) 0.0151(2) Uani 1 1 d . . . . .
H12 H 0.585047 0.365105 0.605498 0.018 Uiso 1 1 calc R U . . .
C13 C 0.81205(14) 0.34578(6) 0.67904(11) 0.0143(2) Uani 1 1 d . . . . .
C14 C 0.96428(15) 0.37068(6) 0.69561(11) 0.0164(2) Uani 1 1 d . . . . .
H14 H 1.050457 0.348656 0.739303 0.020 Uiso 1 1 calc R U . . .
C15 C 0.98968(15) 0.42746(6) 0.64837(12) 0.0179(2) Uani 1 1 d . . . . .
H15 H 1.093137 0.444371 0.657364 0.021 Uiso 1 1 calc R U . . .
C16 C 0.86057(15) 0.45908(6) 0.58761(12) 0.0168(2) Uani 1 1 d . . . . .
H16 H 0.877567 0.497965 0.554848 0.020 Uiso 1 1 calc R U . . .
C17 C 0.78185(14) 0.28414(6) 0.72472(12) 0.0160(2) Uani 1 1 d . . . . .
C18 C 0.67817(16) 0.24424(6) 0.65437(13) 0.0206(3) Uani 1 1 d . . . . .
H18 H 0.625333 0.256889 0.576966 0.025 Uiso 1 1 calc R U . . .
C19 C 0.65155(17) 0.18623(7) 0.69649(15) 0.0249(3) Uani 1 1 d . . . . .
H19 H 0.581114 0.159448 0.647765 0.030 Uiso 1 1 calc R U . . .
C20 C 0.72764(17) 0.16746(7) 0.80945(14) 0.0250(3) Uani 1 1 d . . . . .
H20 H 0.708857 0.127969 0.838641 0.030 Uiso 1 1 calc R U . . .
C21 C 0.83165(18) 0.20671(7) 0.87991(13) 0.0243(3) Uani 1 1 d . . . . .
H21 H 0.884080 0.193861 0.957293 0.029 Uiso 1 1 calc R U . . .
C22 C 0.85946(16) 0.26466(6) 0.83787(12) 0.0200(2) Uani 1 1 d . . . . .
H22 H 0.931424 0.291037 0.886260 0.024 Uiso 1 1 calc R U . . .
O1W O -0.07898(14) 0.60234(6) 0.70499(15) 0.0420(3) Uani 1 1 d D . . . .
H1WA H -0.034(3) 0.6320(8) 0.685(2) 0.063 Uiso 1 1 d D U . . .
H1WB H -0.025(2) 0.5837(9) 0.7524(19) 0.063 Uiso 1 1 d D U . . .

loop_
_atom_site_aniso_label
_atom_site_aniso_U_11
_atom_site_aniso_U_22
_atom_site_aniso_U_33
_atom_site_aniso_U_23
_atom_site_aniso_U_13
_atom_site_aniso_U_12
Cd1 0.01230(6) 0.01234(6) 0.01059(6) 0.00190(4) 0.00190(4) 0.00042(4)
O1 0.0173(4) 0.0192(4) 0.0113(4) 0.0009(3) 0.0025(3) -0.0031(3)
O2 0.0217(4) 0.0165(4) 0.0147(4) 0.0009(3) 0.0020(3) -0.0052(3)
O3 0.0228(5) 0.0270(5) 0.0235(5) -0.0020(4) -0.0026(4) 0.0062(4)
O4 0.0175(4) 0.0163(4) 0.0165(4) -0.0008(3) 0.0021(3) -0.0040(3)
N1 0.0170(5) 0.0161(5) 0.0109(4) -0.0011(4) 0.0025(4) -0.0008(4)
N2 0.0132(4) 0.0153(5) 0.0159(5) 0.0017(4) 0.0022(3) 0.0025(3)
C1 0.0128(5) 0.0146(5) 0.0134(5) 0.0017(4) 0.0016(4) 0.0008(4)
C2 0.0130(5) 0.0158(5) 0.0105(5) 0.0001(4) 0.0015(4) -0.0014(4)
C3 0.0164(5) 0.0164(6) 0.0135(5) 0.0003(4) 0.0026(4) -0.0016(4)
C4 0.0176(5) 0.0166(6) 0.0136(5) 0.0025(4) -0.0015(4) -0.0033(4)
C5 0.0231(6) 0.0206(6) 0.0165(6) 0.0031(5) 0.0020(5) -0.0036(5)
C6 0.0275(7) 0.0292(7) 0.0211(7) 0.0084(6) 0.0019(5) -0.0078(6)
C7 0.0306(7) 0.0235(7) 0.0285(8) 0.0111(6) -0.0056(6) -0.0102(6)
C8 0.0303(7) 0.0158(6) 0.0292(7) 0.0029(5) -0.0074(6) -0.0042(5)
C9 0.0240(6) 0.0165(6) 0.0200(6) -0.0001(5) -0.0028(5) -0.0014(5)
C10 0.0166(5) 0.0184(6) 0.0198(6) -0.0037(5) 0.0041(5) -0.0010(5)
C11 0.0256(7) 0.0279(7) 0.0255(7) -0.0106(6) 0.0076(6) 0.0020(6)
C12 0.0131(5) 0.0168(6) 0.0154(5) 0.0008(4) 0.0020(4) 0.0007(4)
C13 0.0151(5) 0.0163(5) 0.0112(5) -0.0007(4) 0.0013(4) 0.0014(4)
C14 0.0139(5) 0.0198(6) 0.0148(5) -0.0002(4) 0.0003(4) 0.0022(4)
C15 0.0138(5) 0.0213(6) 0.0181(6) -0.0015(5) 0.0014(4) -0.0015(5)
C16 0.0161(5) 0.0171(6) 0.0179(6) 0.0009(4) 0.0045(4) -0.0007(4)
C17 0.0144(5) 0.0163(6) 0.0175(6) 0.0016(4) 0.0032(4) 0.0027(4)
C18 0.0177(6) 0.0209(6) 0.0216(6) 0.0032(5) -0.0014(5) -0.0006(5)
C19 0.0201(6) 0.0210(7) 0.0324(8) 0.0034(6) 0.0005(5) -0.0025(5)
C20 0.0228(6) 0.0212(7) 0.0320(8) 0.0082(6) 0.0066(6) 0.0006(5)
C21 0.0267(7) 0.0255(7) 0.0206(6) 0.0085(5) 0.0036(5) 0.0031(5)
C22 0.0218(6) 0.0209(6) 0.0168(6) 0.0023(5) 0.0013(5) 0.0006(5)
O1W 0.0207(5) 0.0317(7) 0.0682(10) 0.0198(6) -0.0100(6) -0.0051(5)

loop_
_atom_type_symbol
_atom_type_description
_atom_type_scat_dispersion_real
_atom_type_scat_dispersion_imag
_atom_type_scat_source
C C 0.0033 0.0016 'International Tables Vol C Tables 4.2.6.8 and 6.1.1.4'
H H 0.0000 0.0000 'International Tables Vol C Tables 4.2.6.8 and 6.1.1.4'
Cd Cd -0.8075 1.2024 'International Tables Vol C Tables 4.2.6.8 and 6.1.1.4'
N N 0.0061 0.0033 'International Tables Vol C Tables 4.2.6.8 and 6.1.1.4'
O O 0.0106 0.0060 'International Tables Vol C Tables 4.2.6.8 and 6.1.1.4'

loop_
_geom_angle_atom_site_label_1
_geom_angle_atom_site_label_2
_geom_angle_atom_site_label_3
_geom_angle
_geom_angle_site_symmetry_1
_geom_angle_site_symmetry_3
_geom_angle_publ_flag
O1 Cd1 O1 180.0 3_666 . ?
O1 Cd1 O4 91.26(3) 3_666 3_666 ?
O1 Cd1 O4 88.74(3) . 3_666 ?
O1 Cd1 O4 88.74(3) 3_666 . ?
O1 Cd1 O4 91.26(3) . . ?
O4 Cd1 O4 180.0 3_666 . ?
O1 Cd1 N2 87.53(4) 3_666 3_666 ?
O1 Cd1 N2 92.46(4) . 3_666 ?
O4 Cd1 N2 88.86(4) 3_666 3_666 ?
O4 Cd1 N2 91.14(4) . 3_666 ?
O1 Cd1 N2 92.47(4) 3_666 . ?
O1 Cd1 N2 87.54(4) . . ?
O4 Cd1 N2 91.14(4) 3_666 . ?
O4 Cd1 N2 88.86(4) . . ?
N2 Cd1 N2 180.0 3_666 . ?
C1 O1 Cd1 127.02(8) . . ?
Cd1 O4 H4OA 125.5(14) . . ?
Cd1 O4 H4OB 99.3(12) . . ?
H4OA O4 H4OB 103.7(18) . . ?
C10 N1 C2 119.11(11) . . ?
C10 N1 H1 120.4 . . ?
C2 N1 H1 120.4 . . ?
C12 N2 C16 118.48(11) . . ?
C12 N2 Cd1 121.54(8) . . ?
C16 N2 Cd1 119.36(8) . . ?
O2 C1 O1 126.12(12) . . ?
O2 C1 C2 117.08(11) . . ?
O1 C1 C2 116.74(11) . . ?
C3 C2 N1 125.00(11) . . ?
C3 C2 C1 118.87(11) . . ?
N1 C2 C1 115.87(10) . . ?
C2 C3 C4 131.82(12) . . ?
C2 C3 H3 114.1 . . ?
C4 C3 H3 114.1 . . ?
C9 C4 C5 118.24(12) . . ?
C9 C4 C3 116.47(12) . . ?
C5 C4 C3 125.24(12) . . ?
C6 C5 C4 120.21(14) . . ?
C6 C5 H5 119.9 . . ?
C4 C5 H5 119.9 . . ?
C7 C6 C5 120.49(14) . . ?
C7 C6 H6 119.8 . . ?
C5 C6 H6 119.8 . . ?
C8 C7 C6 120.06(13) . . ?
C8 C7 H7 120.0 . . ?
C6 C7 H7 120.0 . . ?
C7 C8 C9 119.62(14) . . ?
C7 C8 H8 120.2 . . ?
C9 C8 H8 120.2 . . ?
C8 C9 C4 121.38(14) . . ?
C8 C9 H9 119.3 . . ?
C4 C9 H9 119.3 . . ?
O3 C10 N1 120.75(12) . . ?
O3 C10 C11 122.55(13) . . ?
N1 C10 C11 116.70(12) . . ?
C10 C11 H11A 109.5 . . ?
C10 C11 H11B 109.5 . . ?
H11A C11 H11B 109.5 . . ?
C10 C11 H11C 109.5 . . ?
H11A C11 H11C 109.5 . . ?
H11B C11 H11C 109.5 . . ?
N2 C12 C13 123.18(11) . . ?
N2 C12 H12 118.4 . . ?
C13 C12 H12 118.4 . . ?
C14 C13 C12 117.24(12) . . ?
C14 C13 C17 121.37(11) . . ?
C12 C13 C17 121.39(11) . . ?
C15 C14 C13 120.06(12) . . ?
C15 C14 H14 120.0 . . ?
C13 C14 H14 120.0 . . ?
C14 C15 C16 118.51(12) . . ?
C14 C15 H15 120.7 . . ?
C16 C15 H15 120.7 . . ?
N2 C16 C15 122.48(12) . . ?
N2 C16 H16 118.8 . . ?
C15 C16 H16 118.8 . . ?
C22 C17 C18 118.91(12) . . ?
C22 C17 C13 120.36(12) . . ?
C18 C17 C13 120.71(12) . . ?
C19 C18 C17 120.69(13) . . ?
C19 C18 H18 119.7 . . ?
C17 C18 H18 119.7 . . ?
C20 C19 C18 120.07(14) . . ?
C20 C19 H19 120.0 . . ?
C18 C19 H19 120.0 . . ?
C19 C20 C21 119.68(13) . . ?
C19 C20 H20 120.2 . . ?
C21 C20 H20 120.2 . . ?
C20 C21 C22 120.48(13) . . ?
C20 C21 H21 119.8 . . ?
C22 C21 H21 119.8 . . ?
C21 C22 C17 120.16(13) . . ?
C21 C22 H22 119.9 . . ?
C17 C22 H22 119.9 . . ?
H1WA O1W H1WB 111.4(15) . . ?

loop_
_geom_bond_atom_site_label_1
_geom_bond_atom_site_label_2
_geom_bond_distance
_geom_bond_site_symmetry_2
_geom_bond_publ_flag
Cd1 O1 2.2804(9) 3_666 ?
Cd1 O1 2.2804(9) . ?
Cd1 O4 2.3134(9) 3_666 ?
Cd1 O4 2.3134(9) . ?
Cd1 N2 2.3311(10) 3_666 ?
Cd1 N2 2.3311(10) . ?
O1 C1 1.2632(15) . ?
O2 C1 1.2610(15) . ?
O3 C10 1.2315(17) . ?
O4 H4OA 0.81(2) . ?
O4 H4OB 0.87(2) . ?
N1 C10 1.3525(17) . ?
N1 C2 1.4164(15) . ?
N1 H1 0.8800 . ?
N2 C12 1.3410(16) . ?
N2 C16 1.3461(16) . ?
C1 C2 1.5156(17) . ?
C2 C3 1.3399(17) . ?
C3 C4 1.4678(17) . ?
C3 H3 0.9500 . ?
C4 C9 1.4012(19) . ?
C4 C5 1.4062(19) . ?
C5 C6 1.3924(19) . ?
C5 H5 0.9500 . ?
C6 C7 1.390(2) . ?
C6 H6 0.9500 . ?
C7 C8 1.386(2) . ?
C7 H7 0.9500 . ?
C8 C9 1.391(2) . ?
C8 H8 0.9500 . ?
C9 H9 0.9500 . ?
C10 C11 1.5047(19) . ?
C11 H11A 0.9800 . ?
C11 H11B 0.9800 . ?
C11 H11C 0.9800 . ?
C12 C13 1.3981(17) . ?
C12 H12 0.9500 . ?
C13 C14 1.3970(17) . ?
C13 C17 1.4853(18) . ?
C14 C15 1.3856(19) . ?
C14 H14 0.9500 . ?
C15 C16 1.3884(18) . ?
C15 H15 0.9500 . ?
C16 H16 0.9500 . ?
C17 C22 1.3963(18) . ?
C17 C18 1.3976(18) . ?
C18 C19 1.391(2) . ?
C18 H18 0.9500 . ?
C19 C20 1.386(2) . ?
C19 H19 0.9500 . ?
C20 C21 1.391(2) . ?
C20 H20 0.9500 . ?
C21 C22 1.391(2) . ?
C21 H21 0.9500 . ?
C22 H22 0.9500 . ?
O1W H1WA 0.805(9) . ?
O1W H1WB 0.763(7) . ?
